data_7101004
loop_
_publ_author_name
'Rex Corbin'
'Brandon E. Dusick'
'Phillip E. Fanwick'
'Khamphee Phomphrai'
'Ian Rothwell'

_publ_section_title
;
Regioselective insertion of 2-vinylpyridine in niobium
and tantalum aryloxide complexes: an alternate route to pyridylalkyl
metallacycles
;
_journal_name_full 'Chemical Communications'
_journal_paper_doi 10.1039/b416536e
_journal_year 2005
_chemical_formula_sum 'C38 H48 Br2 Cl N2 O2 Ta'
_chemical_formula_weight 941.04
_space_group_IT_number 2
_symmetry_cell_setting triclinic
_symmetry_space_group_name_Hall '-P 1'
_symmetry_space_group_name_H-M 'P -1'
_cell_angle_alpha 111.989(3)
_cell_angle_beta 101.730(4)
_cell_angle_gamma 102.100(3)
_cell_formula_units_Z 2
_cell_length_a 12.2625(7)
_cell_length_b 12.7572(8)
_cell_length_c 14.0939(11)
_cell_measurement_temperature 150
_cell_volume 1900.0(2)
_diffrn_ambient_temperature 150
_exptl_crystal_density_diffrn 1.64
_cod_original_formula_sum 'C38 H48 Br2 Cl1 N2 O2 Ta1'
_cod_database_code 7101004

loop_
_symmetry_equiv_pos_as_xyz
'x, y, z'
'-x, -y, -z'

loop_
_atom_site_label
_atom_site_type_symbol
_atom_site_fract_x
_atom_site_fract_y
_atom_site_fract_z
_atom_site_U_iso_or_equiv
_atom_site_adp_type
_atom_site_occupancy
_atom_site_symmetry_multiplicity
_atom_site_calc_flag
_atom_site_refinement_flags
_atom_site_disorder_assembly
_atom_site_disorder_group
Ta Ta 0.197612(17) 0.425452(18) 0.248876(17) 0.02028(7) Uani 1 1 d . . .
Br(34) Br 0.39838(6) -0.13436(6) 0.17527(6) 0.05144(18) Uani 1 1 d . . .
Br(44) Br 0.20032(5) 1.06373(5) 0.63312(5) 0.03658(14) Uani 1 1 d . . .
Cl Cl 0.28946(10) 0.43330(11) 0.42836(10) 0.0271(3) Uani 1 1 d . . .
O(3) O 0.2094(3) 0.2691(3) 0.1880(3) 0.0224(7) Uani 1 1 d . . .
O(4) O 0.2008(3) 0.5851(3) 0.3216(3) 0.0229(7) Uani 1 1 d . . .
N(11) N 0.3857(3) 0.4903(4) 0.2581(3) 0.0236(9) Uani 1 1 d . . .
N(21) N 0.0336(3) 0.3739(4) 0.2924(3) 0.0238(9) Uani 1 1 d . . .
C(12) C 0.3694(4) 0.5227(4) 0.1783(4) 0.0262(11) Uani 1 1 d . . .
C(13) C 0.4644(5) 0.5934(5) 0.1653(5) 0.0366(14) Uani 1 1 d . . .
C(14) C 0.5757(5) 0.6207(5) 0.2340(5) 0.0387(14) Uani 1 1 d . . .
C(15) C 0.5909(5) 0.5831(5) 0.3141(5) 0.0357(14) Uani 1 1 d . . .
C(16) C 0.4938(4) 0.5179(5) 0.3254(4) 0.0291(12) Uani 1 1 d . . .
C(17) C 0.2414(4) 0.4724(5) 0.1169(4) 0.0254(11) Uani 1 1 d . . .
C(18) C 0.1900(5) 0.5523(5) 0.0783(5) 0.0375(14) Uani 1 1 d . . .
C(22) C -0.0446(4) 0.3240(5) 0.1940(4) 0.0300(12) Uani 1 1 d . . .
C(23) C -0.1600(5) 0.2625(6) 0.1768(5) 0.0454(16) Uani 1 1 d . . .
C(24) C -0.1933(5) 0.2577(6) 0.2623(6) 0.0484(17) Uani 1 1 d . . .
C(25) C -0.1114(5) 0.3124(5) 0.3645(5) 0.0383(14) Uani 1 1 d . . .
C(26) C 0.0025(5) 0.3690(5) 0.3769(4) 0.0299(12) Uani 1 1 d . . .
C(27) C 0.0191(4) 0.3503(5) 0.1207(4) 0.0265(11) Uani 1 1 d . . .
C(28) C -0.0078(5) 0.2423(5) 0.0152(4) 0.0402(15) Uani 1 1 d . . .
C(31) C 0.2492(4) 0.1747(4) 0.1815(4) 0.0226(11) Uani 1 1 d . . .
C(32) C 0.3309(4) 0.1500(4) 0.1257(4) 0.0253(11) Uani 1 1 d . . .
C(33) C 0.3707(4) 0.0550(5) 0.1219(4) 0.0323(13) Uani 1 1 d . . .
C(34) C 0.3332(4) -0.0118(4) 0.1733(5) 0.0324(13) Uani 1 1 d . . .
C(35) C 0.2511(5) 0.0105(4) 0.2261(5) 0.0323(13) Uani 1 1 d . . .
C(36) C 0.2074(4) 0.1034(4) 0.2303(4) 0.0254(11) Uani 1 1 d . . .
C(41) C 0.2026(4) 0.6949(4) 0.3910(4) 0.0213(10) Uani 1 1 d . . .
C(42) C 0.0988(4) 0.7278(4) 0.3769(4) 0.0233(11) Uani 1 1 d . . .
C(43) C 0.0995(4) 0.8376(4) 0.4490(4) 0.0255(11) Uani 1 1 d . . .
C(44) C 0.2000(4) 0.9141(4) 0.5333(4) 0.0271(11) Uani 1 1 d . . .
C(45) C 0.3027(4) 0.8843(4) 0.5462(4) 0.0275(12) Uani 1 1 d . . .
C(46) C 0.3059(4) 0.7748(5) 0.4762(4) 0.0265(11) Uani 1 1 d . . .
C(321) C 0.5074(5) 0.2626(5) 0.0969(5) 0.0427(15) Uani 1 1 d . . .
C(322) C 0.3731(5) 0.2235(5) 0.0687(4) 0.0306(12) Uani 1 1 d . . .
C(323) C 0.3155(6) 0.1558(7) -0.0530(5) 0.058(2) Uani 1 1 d . . .
C(361) C 0.1317(5) 0.1129(6) 0.3864(5) 0.0431(15) Uani 1 1 d . . .
C(362) C 0.1123(4) 0.1234(4) 0.2821(4) 0.0276(12) Uani 1 1 d . . .
C(363) C -0.0072(5) 0.0377(5) 0.2012(5) 0.0401(15) Uani 1 1 d . . .
C(421) C -0.0488(6) 0.7059(6) 0.2132(5) 0.0462(16) Uani 1 1 d . . .
C(422) C -0.0112(4) 0.6459(4) 0.2848(4) 0.0253(11) Uani 1 1 d . . .
C(423) C -0.1110(5) 0.6043(5) 0.3244(5) 0.0417(15) Uani 1 1 d . . .
C(461) C 0.5152(5) 0.8346(5) 0.4796(5) 0.0454(16) Uani 1 1 d . . .
C(462) C 0.4197(5) 0.7457(5) 0.4912(5) 0.0333(13) Uani 1 1 d . . .
C(463) C 0.4594(5) 0.7418(5) 0.5993(5) 0.0450(16) Uani 1 1 d . . .
H(13) H 0.4529 0.6214 0.1116 0.044 Uiso 1 1 calc R . .
H(14) H 0.6421 0.6659 0.2256 0.046 Uiso 1 1 calc R . .
H(15) H 0.6672 0.6018 0.3608 0.043 Uiso 1 1 calc R . .
H(16) H 0.5029 0.4923 0.3809 0.035 Uiso 1 1 calc R . .
H(17) H 0.231(4) 0.401(4) 0.062(4) 0.020(13) Uiso 1 1 d . . .
H(23) H -0.2150 0.2243 0.1066 0.054 Uiso 1 1 calc R . .
H(24) H -0.2722 0.2171 0.2520 0.058 Uiso 1 1 calc R . .
H(25) H -0.1338 0.3106 0.4247 0.046 Uiso 1 1 calc R . .
H(26) H 0.0598 0.4050 0.4460 0.036 Uiso 1 1 calc R . .
H(27) H 0.001(4) 0.417(4) 0.104(4) 0.020(13) Uiso 1 1 d . . .
H(33) H 0.4245 0.0357 0.0835 0.039 Uiso 1 1 calc R . .
H(35) H 0.2246 -0.0379 0.2594 0.039 Uiso 1 1 calc R . .
H(43) H 0.0306 0.8605 0.4405 0.031 Uiso 1 1 calc R . .
H(45) H 0.3714 0.9391 0.6033 0.033 Uiso 1 1 calc R . .
H(18A) H 0.1940 0.6233 0.1405 0.056 Uiso 1 1 calc R . .
H(18B) H 0.1079 0.5093 0.0339 0.056 Uiso 1 1 calc R . .
H(18C) H 0.2347 0.5763 0.0355 0.056 Uiso 1 1 calc R . .
H(28A) H 0.0061 0.1761 0.0297 0.060 Uiso 1 1 calc R . .
H(28B) H 0.0431 0.2615 -0.0253 0.060 Uiso 1 1 calc R . .
H(28C) H -0.0901 0.2195 -0.0272 0.060 Uiso 1 1 calc R . .
H(322) H 0.3492 0.2970 0.0942 0.037 Uiso 1 1 calc R . .
H(32A) H 0.5429 0.3030 0.1753 0.064 Uiso 1 1 calc R . .
H(32B) H 0.5322 0.3172 0.0659 0.064 Uiso 1 1 calc R . .
H(32C) H 0.5328 0.1924 0.0674 0.064 Uiso 1 1 calc R . .
H(32D) H 0.3400 0.0848 -0.0806 0.087 Uiso 1 1 calc R . .
H(32E) H 0.3395 0.2073 -0.0870 0.087 Uiso 1 1 calc R . .
H(32F) H 0.2299 0.1319 -0.0695 0.087 Uiso 1 1 calc R . .
H(362) H 0.1110 0.2063 0.2978 0.033 Uiso 1 1 calc R . .
H(36A) H 0.1236 0.0300 0.3725 0.065 Uiso 1 1 calc R . .
H(36B) H 0.0735 0.1380 0.4203 0.065 Uiso 1 1 calc R . .
H(36C) H 0.2107 0.1639 0.4346 0.065 Uiso 1 1 calc R . .
H(36D) H -0.0093 -0.0446 0.1849 0.060 Uiso 1 1 calc R . .
H(36E) H -0.0190 0.0481 0.1348 0.060 Uiso 1 1 calc R . .
H(36F) H -0.0697 0.0548 0.2323 0.060 Uiso 1 1 calc R . .
H(422) H 0.0069 0.5740 0.2399 0.030 Uiso 1 1 calc R . .
H(42A) H -0.0725 0.7736 0.2539 0.069 Uiso 1 1 calc R . .
H(42B) H -0.1151 0.6483 0.1498 0.069 Uiso 1 1 calc R . .
H(42C) H 0.0170 0.7341 0.1901 0.069 Uiso 1 1 calc R . .
H(42D) H -0.0867 0.5630 0.3672 0.063 Uiso 1 1 calc R . .
H(42E) H -0.1800 0.5497 0.2625 0.063 Uiso 1 1 calc R . .
H(42F) H -0.1303 0.6733 0.3690 0.063 Uiso 1 1 calc R . .
H(462) H 0.4056 0.6648 0.4332 0.040 Uiso 1 1 calc R . .
H(46A) H 0.5346 0.9138 0.5387 0.068 Uiso 1 1 calc R . .
H(46B) H 0.4868 0.8375 0.4107 0.068 Uiso 1 1 calc R . .
H(46C) H 0.5855 0.8093 0.4819 0.068 Uiso 1 1 calc R . .
H(46D) H 0.4731 0.8200 0.6577 0.068 Uiso 1 1 calc R . .
H(46E) H 0.5323 0.7210 0.6061 0.068 Uiso 1 1 calc R . .
H(46F) H 0.3985 0.6818 0.6035 0.068 Uiso 1 1 calc R . .

loop_
_atom_site_aniso_label
_atom_site_aniso_U_11
_atom_site_aniso_U_22
_atom_site_aniso_U_33
_atom_site_aniso_U_12
_atom_site_aniso_U_13
_atom_site_aniso_U_23
Ta 0.01846(10) 0.02254(10) 0.01943(11) 0.00546(7) 0.00433(7) 0.01006(8)
Br(34) 0.0589(4) 0.0368(3) 0.0700(5) 0.0295(3) 0.0263(4) 0.0241(3)
Br(44) 0.0403(3) 0.0286(3) 0.0336(3) 0.0110(2) 0.0128(3) 0.0054(2)
Cl 0.0271(6) 0.0311(6) 0.0220(7) 0.0066(5) 0.0026(5) 0.0142(5)
O(3) 0.0202(17) 0.0277(18) 0.0184(18) 0.0053(14) 0.0067(14) 0.0099(15)
O(4) 0.0192(17) 0.0287(18) 0.0173(18) 0.0063(14) 0.0021(14) 0.0089(15)
N(11) 0.018(2) 0.028(2) 0.022(2) 0.0052(17) 0.0049(17) 0.0107(19)
N(21) 0.018(2) 0.032(2) 0.027(2) 0.0091(18) 0.0109(18) 0.015(2)
C(12) 0.025(3) 0.028(3) 0.027(3) 0.009(2) 0.009(2) 0.013(2)
C(13) 0.036(3) 0.039(3) 0.045(4) 0.012(3) 0.018(3) 0.026(3)
C(14) 0.028(3) 0.040(3) 0.047(4) 0.004(3) 0.015(3) 0.020(3)
C(15) 0.022(3) 0.042(3) 0.038(4) 0.009(2) 0.009(2) 0.013(3)
C(16) 0.023(3) 0.035(3) 0.029(3) 0.011(2) 0.005(2) 0.015(2)
C(17) 0.028(3) 0.028(3) 0.023(3) 0.009(2) 0.007(2) 0.015(2)
C(18) 0.037(3) 0.041(3) 0.044(4) 0.010(3) 0.012(3) 0.029(3)
C(22) 0.028(3) 0.040(3) 0.027(3) 0.016(2) 0.010(2) 0.016(3)
C(23) 0.028(3) 0.055(4) 0.038(4) 0.004(3) 0.005(3) 0.011(3)
C(24) 0.025(3) 0.061(4) 0.066(5) 0.009(3) 0.018(3) 0.035(4)
C(25) 0.041(3) 0.054(4) 0.039(4) 0.022(3) 0.023(3) 0.031(3)
C(26) 0.030(3) 0.041(3) 0.023(3) 0.015(2) 0.010(2) 0.015(3)
C(27) 0.019(2) 0.028(3) 0.017(3) 0.001(2) -0.0098(19) 0.005(2)
C(28) 0.035(3) 0.045(3) 0.026(3) 0.001(3) 0.004(3) 0.010(3)
C(31) 0.024(3) 0.019(2) 0.020(3) 0.005(2) 0.005(2) 0.006(2)
C(32) 0.026(3) 0.025(3) 0.020(3) 0.006(2) 0.005(2) 0.007(2)
C(33) 0.026(3) 0.030(3) 0.032(3) 0.008(2) 0.009(2) 0.005(2)
C(34) 0.025(3) 0.022(3) 0.041(3) 0.006(2) 0.007(2) 0.006(2)
C(35) 0.033(3) 0.022(3) 0.037(3) 0.006(2) 0.010(3) 0.010(2)
C(36) 0.023(3) 0.020(2) 0.024(3) 0.001(2) 0.003(2) 0.006(2)
C(41) 0.026(3) 0.018(2) 0.019(3) 0.0038(19) 0.006(2) 0.009(2)
C(42) 0.026(3) 0.027(3) 0.019(3) 0.010(2) 0.008(2) 0.011(2)
C(43) 0.023(3) 0.025(3) 0.030(3) 0.007(2) 0.009(2) 0.013(2)
C(44) 0.031(3) 0.030(3) 0.025(3) 0.011(2) 0.012(2) 0.014(2)
C(45) 0.029(3) 0.022(2) 0.022(3) 0.000(2) 0.005(2) 0.007(2)
C(46) 0.026(3) 0.032(3) 0.022(3) 0.007(2) 0.007(2) 0.013(2)
C(321) 0.035(3) 0.048(4) 0.045(4) 0.007(3) 0.013(3) 0.023(3)
C(322) 0.031(3) 0.038(3) 0.024(3) 0.012(2) 0.012(2) 0.014(2)
C(323) 0.053(4) 0.083(5) 0.027(4) 0.004(4) 0.007(3) 0.024(4)
C(361) 0.040(3) 0.052(4) 0.040(4) 0.012(3) 0.017(3) 0.021(3)
C(362) 0.025(3) 0.020(2) 0.038(3) 0.003(2) 0.014(2) 0.013(2)
C(363) 0.029(3) 0.047(4) 0.047(4) 0.012(3) 0.014(3) 0.023(3)
C(421) 0.051(4) 0.049(4) 0.034(4) 0.015(3) -0.001(3) 0.021(3)
C(422) 0.026(3) 0.027(3) 0.022(3) 0.013(2) 0.003(2) 0.009(2)
C(423) 0.026(3) 0.046(4) 0.037(4) -0.004(3) 0.004(3) 0.014(3)
C(461) 0.030(3) 0.048(4) 0.057(4) 0.012(3) 0.017(3) 0.020(3)
C(462) 0.029(3) 0.028(3) 0.038(3) 0.011(2) 0.009(2) 0.008(3)
C(463) 0.037(3) 0.040(3) 0.044(4) 0.008(3) -0.010(3) 0.016(3)

loop_
_geom_bond_atom_site_label_1
_geom_bond_atom_site_label_2
_geom_bond_distance
_geom_bond_site_symmetry_2
_geom_bond_publ_flag
Ta O(4) 1.894(3) . ?
Ta O(3) 1.904(3) . ?
Ta N(11) 2.240(4) . ?
Ta N(21) 2.258(4) . ?
Ta C(27) 2.278(5) . ?
Ta C(17) 2.283(5) . ?
Ta Cl 2.5064(13) . ?
Br(34) C(34) 1.906(5) . ?
Br(44) C(44) 1.899(5) . ?
O(3) C(31) 1.371(6) . ?
O(4) C(41) 1.367(5) . ?
N(11) C(12) 1.329(7) . ?
N(11) C(16) 1.351(6) . ?
N(21) C(22) 1.338(7) . ?
N(21) C(26) 1.342(6) . ?
C(12) C(13) 1.404(7) . ?
C(12) C(17) 1.495(7) . ?
C(13) C(14) 1.390(8) . ?
C(14) C(15) 1.378(8) . ?
C(15) C(16) 1.377(7) . ?
C(17) C(18) 1.509(7) . ?
C(17) H(17) 0.91(5) . ?
C(22) C(23) 1.389(7) . ?
C(22) C(27) 1.506(7) . ?
C(23) C(24) 1.367(8) . ?
C(24) C(25) 1.392(9) . ?
C(25) C(26) 1.373(7) . ?
C(27) C(28) 1.515(7) . ?
C(27) H(27) 1.02(5) . ?
C(31) C(36) 1.406(7) . ?
C(31) C(32) 1.411(6) . ?
C(32) C(33) 1.385(7) . ?
C(32) C(322) 1.523(7) . ?
C(33) C(34) 1.376(8) . ?
C(34) C(35) 1.384(7) . ?
C(35) C(36) 1.386(7) . ?
C(36) C(362) 1.513(6) . ?
C(41) C(46) 1.418(7) . ?
C(41) C(42) 1.421(7) . ?
C(42) C(43) 1.386(7) . ?
C(42) C(422) 1.509(7) . ?
C(43) C(44) 1.384(7) . ?
C(44) C(45) 1.387(7) . ?
C(45) C(46) 1.390(7) . ?
C(46) C(462) 1.511(7) . ?
C(321) C(322) 1.537(7) . ?
C(322) C(323) 1.526(8) . ?
C(361) C(362) 1.502(8) . ?
C(362) C(363) 1.536(7) . ?
C(421) C(422) 1.535(8) . ?
C(422) C(423) 1.522(7) . ?
C(461) C(462) 1.532(8) . ?
C(462) C(463) 1.525(8) . ?
